data_7229232
loop_
_publ_author_name
'Park, In-Hyeok'
'Herng, Tun Seng'
'Ju, Huiyeong'
'Ding, Jun'
'Lee, Shim Sung'
'Vittal, Jagadese J.'

_publ_section_title
;
 Synthesis, structures and magnetic properties of isoreticular
 polyrotaxane-type two-dimensional coordination polymers
;
_journal_issue 72
_journal_name_full 'RSC Adv.'
_journal_page_first 45582
_journal_paper_doi 10.1039/C7RA07637A
_journal_volume 7
_journal_year 2017
_chemical_formula_sum 'C38 H28 Co2 N2 O14 S2'
_chemical_formula_weight 918.60
_chemical_name_systematic 1
_space_group_crystal_system orthorhombic
_space_group_IT_number 63
_space_group_name_Hall '-C 2c 2'
_space_group_name_H-M_alt 'C m c m'
_symmetry_space_group_name_Hall '-C 2c 2'
_symmetry_space_group_name_H-M 'C m c m'
_atom_sites_solution_hydrogens mixed
_audit_creation_method SHELXL-2014
_audit_update_record
;
2017-08-08 deposited with the CCDC.
2017-09-19 downloaded from the CCDC.
;
_cell_angle_alpha 90
_cell_angle_beta 90
_cell_angle_gamma 90
_cell_formula_units_Z 4
_cell_length_a 12.7549(11)
_cell_length_b 13.7620(11)
_cell_length_c 21.742(2)
_cell_measurement_reflns_used 3426
_cell_measurement_temperature 173(2)
_cell_measurement_theta_max 23.88
_cell_measurement_theta_min 2.37
_cell_volume 3816.4(6)
_computing_cell_refinement 'Bruker SAINT'
_computing_data_collection 'Bruker APEX2'
_computing_data_reduction 'Bruker SAINT'
_computing_molecular_graphics 'Bruker SHELXTL'
_computing_publication_material 'Bruker SHELXTL'
_computing_structure_refinement 'SHELXL-2014 (Sheldrick, 2014)'
_computing_structure_solution 'Bruker SHELXTL'
_diffrn_ambient_temperature 173(2)
_diffrn_measured_fraction_theta_full 1.000
_diffrn_measured_fraction_theta_max 1.000
_diffrn_measurement_device_type 'Bruker APEX-II CCD'
_diffrn_measurement_method '\f and \w scans'
_diffrn_radiation_type MoK\a
_diffrn_radiation_wavelength 0.71073
_diffrn_reflns_av_R_equivalents 0.0771
_diffrn_reflns_av_unetI/netI 0.0470
_diffrn_reflns_Laue_measured_fraction_full 1.000
_diffrn_reflns_Laue_measured_fraction_max 1.000
_diffrn_reflns_limit_h_max 15
_diffrn_reflns_limit_h_min -15
_diffrn_reflns_limit_k_max 16
_diffrn_reflns_limit_k_min -16
_diffrn_reflns_limit_l_max 26
_diffrn_reflns_limit_l_min -25
_diffrn_reflns_number 22762
_diffrn_reflns_point_group_measured_fraction_full 1.000
_diffrn_reflns_point_group_measured_fraction_max 1.000
_diffrn_reflns_theta_full 25.242
_diffrn_reflns_theta_max 25.987
_diffrn_reflns_theta_min 1.873
_exptl_absorpt_coefficient_mu 1.052
_exptl_absorpt_correction_T_max 0.903
_exptl_absorpt_correction_T_min 0.824
_exptl_absorpt_correction_type multi-scan
_exptl_absorpt_process_details 'SADABS (Sheldrick, 2014)'
_exptl_crystal_colour blue
_exptl_crystal_density_diffrn 1.599
_exptl_crystal_density_meas ?
_exptl_crystal_density_method 'not measured'
_exptl_crystal_description block
_exptl_crystal_F_000 1872
_exptl_crystal_size_max 0.174
_exptl_crystal_size_mid 0.134
_exptl_crystal_size_min 0.105
_refine_diff_density_max 1.734
_refine_diff_density_min -1.703
_refine_diff_density_rms 0.174
_refine_ls_extinction_method none
_refine_ls_goodness_of_fit_ref 1.203
_refine_ls_hydrogen_treatment mixed
_refine_ls_matrix_type full
_refine_ls_number_parameters 160
_refine_ls_number_reflns 2021
_refine_ls_number_restraints 43
_refine_ls_restrained_S_all 1.207
_refine_ls_R_factor_all 0.1405
_refine_ls_R_factor_gt 0.1187
_refine_ls_shift/su_max 0.000
_refine_ls_shift/su_mean 0.000
_refine_ls_structure_factor_coef Fsqd
_refine_ls_weighting_details 'w=1/[\s^2^(Fo^2^)+(0.0469P)^2^+165.6585P] where P=(Fo^2^+2Fc^2^)/3'
_refine_ls_weighting_scheme calc
_refine_ls_wR_factor_gt 0.2604
_refine_ls_wR_factor_ref 0.2696
_reflns_Friedel_coverage 0.000
_reflns_number_gt 1586
_reflns_number_total 2021
_reflns_threshold_expression 'I > 2\s(I)'
_cod_data_source_file c7ra07637a2.cif
_cod_data_source_block xtl1r
_cod_depositor_comments
;
The following automatic conversions were performed:

'_exptl_crystal_density_meas' value 'not measured' was changed to '?'
- the value is perceived as not measured.

Automatic conversion script
Id: cif_fix_values 4973 2017-02-22 13:04:09Z antanas 
;
_cod_original_cell_volume 3816.5(6)
_cod_database_code 7229232
_shelx_space_group_comment
; 
The symmetry employed for this shelxl refinement is uniquely defined 
by the following loop, which should always be used as a source of 
symmetry information in preference to the above space-group names. 
They are only intended as comments. 
;
_shelx_estimated_absorpt_t_min 0.838
_shelx_estimated_absorpt_t_max 0.898
_shelxl_version_number 2014-3

loop_
_space_group_symop_operation_xyz
'x, y, z'
'-x, -y, z+1/2'
'-x, y, -z+1/2'
'x, -y, -z'
'x+1/2, y+1/2, z'
'-x+1/2, -y+1/2, z+1/2'
'-x+1/2, y+1/2, -z+1/2'
'x+1/2, -y+1/2, -z'
'-x, -y, -z'
'x, y, -z-1/2'
'x, -y, z-1/2'
'-x, y, z'
'-x+1/2, -y+1/2, -z'
'x+1/2, y+1/2, -z-1/2'
'x+1/2, -y+1/2, z-1/2'
'-x+1/2, y+1/2, z'

loop_
_atom_site_label
_atom_site_type_symbol
_atom_site_fract_x
_atom_site_fract_y
_atom_site_fract_z
_atom_site_U_iso_or_equiv
_atom_site_adp_type
_atom_site_occupancy
_atom_site_site_symmetry_order
_atom_site_calc_flag
_atom_site_refinement_flags_posn
_atom_site_refinement_flags_adp
_atom_site_refinement_flags_occupancy
Co1 Co 0.0000 0.70203(18) 0.2500 0.0205(6) Uani 1 4 d S T P
Co2 Co 0.0000 0.89372(16) 0.2500 0.0168(6) Uani 1 4 d S T P
S1 S 0.5000 0.8040(2) -0.01530(14) 0.0255(8) Uani 1 2 d S T P
O1 O 0.1131(5) 0.7182(4) 0.1849(3) 0.0295(16) Uani 1 1 d . . .
O2 O 0.1106(6) 0.8808(5) 0.1849(4) 0.047(2) Uani 1 1 d . . .
O3 O 0.5000 0.7166(7) -0.0505(4) 0.029(2) Uani 1 2 d S T P
O4 O 0.5000 0.8972(7) -0.0475(5) 0.035(2) Uani 1 2 d S T P
N1 N 0.0000 0.5554(10) 0.2500 0.019(3) Uani 1 4 d S TU P
N2 N 0.0000 0.0426(11) 0.2500 0.022(3) Uani 1 4 d S T P
C1 C 0.0000 0.5011(19) 0.2013(11) 0.081(6) Uani 1 2 d S TU P
H1 H 0.0000 0.5333 0.1627 0.097 Uiso 1 2 calc R U P
C2 C 0.0000 0.4055(14) 0.2003(10) 0.068(6) Uani 1 2 d S TU P
H2 H 0.0000 0.3737 0.1616 0.081 Uiso 1 2 calc R U P
C3 C 0.0000 0.3524(16) 0.2500 0.039(5) Uani 1 4 d S TU P
C4 C 0.0000 0.2459(12) 0.2500 0.018(4) Uani 1 4 d S TU P
C5 C -0.090(2) 0.1943(17) 0.2500 0.082(7) Uani 1 2 d S TU P
H5 H -0.1553 0.2273 0.2500 0.098 Uiso 1 2 calc R U P
C6 C -0.0878(17) 0.0906(13) 0.2500 0.061(5) Uani 1 2 d S TU P
H6 H -0.1521 0.0559 0.2500 0.073 Uiso 1 2 calc R U P
C7 C 0.1437(8) 0.7968(7) 0.1669(5) 0.032(2) Uani 1 1 d . . .
C8 C 0.2292(8) 0.7999(7) 0.1196(5) 0.034(2) Uani 1 1 d . . .
C9 C 0.2708(8) 0.7149(7) 0.0973(5) 0.031(2) Uani 1 1 d . . .
H9 H 0.2429 0.6547 0.1110 0.038 Uiso 1 1 calc R U .
C10 C 0.3527(8) 0.7149(7) 0.0551(5) 0.032(2) Uani 1 1 d . . .
H10 H 0.3807 0.6555 0.0401 0.039 Uiso 1 1 calc R U .
C11 C 0.3920(7) 0.8015(7) 0.0356(4) 0.0257(19) Uani 1 1 d . . .
C12 C 0.3520(9) 0.8896(7) 0.0562(5) 0.043(3) Uani 1 1 d . . .
H12 H 0.3793 0.9495 0.0416 0.052 Uiso 1 1 calc R U .
C13 C 0.2713(10) 0.8879(8) 0.0987(6) 0.047(3) Uani 1 1 d . . .
H13 H 0.2441 0.9474 0.1140 0.057 Uiso 1 1 calc R U .
O1S O 0.5000 0.4969(11) -0.0706(8) 0.079(5) Uani 1 2 d DS T P
H1S H 0.5000 0.529(9) -0.107(5) 0.02(3) Uiso 1 2 d DS . P
H2S H 0.5000 0.546(11) -0.043(7) 0.06(6) Uiso 1 2 d DS . P

loop_
_atom_site_aniso_label
_atom_site_aniso_U_11
_atom_site_aniso_U_22
_atom_site_aniso_U_33
_atom_site_aniso_U_23
_atom_site_aniso_U_13
_atom_site_aniso_U_12
Co1 0.0267(13) 0.0157(11) 0.0191(12) 0.000 0.000 0.000
Co2 0.0154(12) 0.0117(11) 0.0234(13) 0.000 0.000 0.000
S1 0.0303(17) 0.0272(17) 0.0190(15) -0.0013(13) 0.000 0.000
O1 0.036(4) 0.020(3) 0.033(4) 0.003(3) 0.007(3) 0.001(3)
O2 0.048(5) 0.024(4) 0.069(5) 0.001(4) 0.033(4) -0.003(3)
O3 0.041(6) 0.026(5) 0.020(5) -0.005(4) 0.000 0.000
O4 0.045(6) 0.027(5) 0.032(5) 0.008(4) 0.000 0.000
N1 0.028(5) 0.010(5) 0.020(5) 0.000 0.000 0.000
N2 0.019(8) 0.028(8) 0.020(8) 0.000 0.000 0.000
C1 0.115(11) 0.070(9) 0.057(9) -0.015(8) 0.000 0.000
C2 0.102(10) 0.044(8) 0.057(9) 0.003(7) 0.000 0.000
C3 0.051(9) 0.034(8) 0.033(8) 0.000 0.000 0.000
C4 0.009(6) 0.018(7) 0.028(7) 0.000 0.000 0.000
C5 0.078(10) 0.069(9) 0.098(11) 0.000 0.000 0.005(8)
C6 0.056(8) 0.044(8) 0.083(9) 0.000 0.000 0.008(7)
C7 0.027(5) 0.028(5) 0.040(6) -0.003(4) 0.005(4) 0.000(5)
C8 0.031(5) 0.028(5) 0.041(6) -0.001(5) 0.011(5) 0.003(5)
C9 0.035(6) 0.019(5) 0.040(6) 0.001(4) 0.011(5) 0.000(4)
C10 0.038(6) 0.021(5) 0.038(5) -0.006(4) 0.011(5) 0.010(4)
C11 0.025(5) 0.031(5) 0.021(4) 0.004(4) 0.000(4) -0.002(4)
C12 0.052(7) 0.021(5) 0.055(7) 0.001(5) 0.024(6) 0.001(5)
C13 0.049(7) 0.025(5) 0.068(8) -0.008(5) 0.031(6) -0.002(5)
O1S 0.119(14) 0.045(8) 0.073(11) 0.011(8) 0.000 0.000

loop_
_atom_type_symbol
_atom_type_description
_atom_type_scat_dispersion_real
_atom_type_scat_dispersion_imag
_atom_type_scat_source
C C 0.0033 0.0016 'International Tables Vol C Tables 4.2.6.8 and 6.1.1.4'
H H 0.0000 0.0000 'International Tables Vol C Tables 4.2.6.8 and 6.1.1.4'
N N 0.0061 0.0033 'International Tables Vol C Tables 4.2.6.8 and 6.1.1.4'
O O 0.0106 0.0060 'International Tables Vol C Tables 4.2.6.8 and 6.1.1.4'
S S 0.1246 0.1234 'International Tables Vol C Tables 4.2.6.8 and 6.1.1.4'
Co Co 0.3494 0.9721 'International Tables Vol C Tables 4.2.6.8 and 6.1.1.4'

loop_
_geom_angle_atom_site_label_1
_geom_angle_atom_site_label_2
_geom_angle_atom_site_label_3
_geom_angle
_geom_angle_site_symmetry_1
_geom_angle_site_symmetry_3
N1 Co1 O1 96.27(18) . 10_556
N1 Co1 O1 96.27(18) . 12
O1 Co1 O1 167.5(4) 10_556 12
N1 Co1 O1 96.27(18) . 3
O1 Co1 O1 90.4(4) 10_556 3
O1 Co1 O1 88.2(4) 12 3
N1 Co1 O1 96.27(18) . .
O1 Co1 O1 88.2(4) 10_556 .
O1 Co1 O1 90.4(4) 12 .
O1 Co1 O1 167.5(4) 3 .
N1 Co1 Co2 180.0 . .
O1 Co1 Co2 83.73(18) 10_556 .
O1 Co1 Co2 83.73(18) 12 .
O1 Co1 Co2 83.73(18) 3 .
O1 Co1 Co2 83.73(18) . .
O2 Co2 O2 89.3(5) . 12
O2 Co2 O2 89.8(5) . 10_556
O2 Co2 O2 169.9(4) 12 10_556
O2 Co2 O2 169.9(4) . 3
O2 Co2 O2 89.8(5) 12 3
O2 Co2 O2 89.3(5) 10_556 3
O2 Co2 N2 95.1(2) . 1_565
O2 Co2 N2 95.1(2) 12 1_565
O2 Co2 N2 95.1(2) 10_556 1_565
O2 Co2 N2 95.1(2) 3 1_565
O2 Co2 Co1 84.9(2) . .
O2 Co2 Co1 84.9(2) 12 .
O2 Co2 Co1 84.9(2) 10_556 .
O2 Co2 Co1 84.9(2) 3 .
N2 Co2 Co1 180.0 1_565 .
O3 S1 O4 118.9(6) . .
O3 S1 C11 108.6(4) . 12_655
O4 S1 C11 108.5(4) . 12_655
O3 S1 C11 108.6(4) . .
O4 S1 C11 108.5(4) . .
C11 S1 C11 102.5(6) 12_655 .
C7 O1 Co1 123.3(6) . .
C7 O2 Co2 121.5(6) . .
C1 N1 C1 110(3) . 10_556
C1 N1 Co1 125.2(13) . .
C1 N1 Co1 125.2(13) 10_556 .
C6 N2 C6 119(2) . 3
C6 N2 Co2 120.6(11) . 1_545
C6 N2 Co2 120.6(11) 3 1_545
N1 C1 C2 126(2) . .
C3 C2 C1 123(2) . .
C2 C3 C2 112(2) . 10_556
C2 C3 C4 124.1(12) . .
C2 C3 C4 124.1(12) 10_556 .
C5 C4 C5 116(2) . 3
C5 C4 C3 121.8(12) . .
C5 C4 C3 121.8(12) 3 .
C4 C5 C6 121(2) . .
N2 C6 C5 122(2) . .
O1 C7 O2 126.5(9) . .
O1 C7 C8 118.7(9) . .
O2 C7 C8 114.8(9) . .
C9 C8 C13 118.4(9) . .
C9 C8 C7 119.9(9) . .
C13 C8 C7 121.7(9) . .
C8 C9 C10 121.5(9) . .
C11 C10 C9 118.9(8) . .
C10 C11 C12 121.8(9) . .
C10 C11 S1 120.0(7) . .
C12 C11 S1 118.1(7) . .
C13 C12 C11 118.3(9) . .
C12 C13 C8 121.1(10) . .

loop_
_geom_bond_atom_site_label_1
_geom_bond_atom_site_label_2
_geom_bond_distance
_geom_bond_site_symmetry_2
Co1 N1 2.018(14) .
Co1 O1 2.032(7) 10_556
Co1 O1 2.032(7) 12
Co1 O1 2.032(7) 3
Co1 O1 2.032(7) .
Co1 Co2 2.638(3) .
Co2 O2 2.007(7) .
Co2 O2 2.007(7) 12
Co2 O2 2.007(7) 10_556
Co2 O2 2.007(7) 3
Co2 N2 2.049(16) 1_565
S1 O3 1.425(9) .
S1 O4 1.461(10) .
S1 C11 1.766(9) 12_655
S1 C11 1.767(9) .
O1 C7 1.215(12) .
O2 C7 1.292(12) .
N1 C1 1.30(2) .
N1 C1 1.30(2) 10_556
N2 C6 1.30(2) .
N2 C6 1.30(2) 3
N2 Co2 2.049(16) 1_545
C1 C2 1.32(3) .
C2 C3 1.30(2) .
C3 C2 1.30(2) 10_556
C3 C4 1.47(3) .
C4 C5 1.35(3) .
C4 C5 1.35(3) 3
C5 C6 1.43(3) .
C7 C8 1.500(14) .
C8 C9 1.373(13) .
C8 C13 1.400(14) .
C9 C10 1.391(14) .
C10 C11 1.360(13) .
C11 C12 1.391(14) .
C12 C13 1.382(15) .
